data_4104671
loop_
_publ_author_name
'Alexander M. Spokoyny'
'Matthew G. Reuter'
'Charlotte L. Stern'
'Mark A. Ratner'
'Tamar Seideman'
'Chad A. Mirkin'

_publ_section_title
;
 Carborane-Based Pincers: Synthesis and Structure of SeBSe and SBS Pd(II)
 Complexes
;
_journal_name_full 'Journal of the American Chemical Society'
_journal_page_first 9482
_journal_page_last 9483
_journal_paper_doi 10.1021/ja902526k
_journal_volume 131
_journal_year 2009
_chemical_formula_sum 'C16 H23 B10 Cl Pd Se2'
_chemical_formula_weight 623.21
_chemical_name_systematic
; 
 ? 
;
_space_group_IT_number 14
_symmetry_cell_setting monoclinic
_symmetry_space_group_name_Hall '-P 2yn'
_symmetry_space_group_name_H-M 'P 1 21/n 1'
_atom_sites_solution_hydrogens geom
_atom_sites_solution_primary direct
_atom_sites_solution_secondary difmap
_audit_creation_method SHELXL-97
_cell_angle_alpha 90.00
_cell_angle_beta 109.1730(10)
_cell_angle_gamma 90.00
_cell_formula_units_Z 4
_cell_length_a 12.4086(3)
_cell_length_b 11.5587(2)
_cell_length_c 16.2997(3)
_cell_measurement_reflns_used 9992
_cell_measurement_temperature 100(2)
_cell_measurement_theta_max 32.29
_cell_measurement_theta_min 3.18
_cell_volume 2208.15(8)
_computing_cell_refinement 'Bruker SMART'
_computing_data_collection 'Bruker SMART'
_computing_data_reduction 'Bruker SAINT'
_computing_molecular_graphics 'Bruker SHELXTL'
_computing_publication_material 'Bruker SHELXTL'
_computing_structure_refinement 'SHELXL-97 (Sheldrick, 1997)'
_computing_structure_solution 'SHELXS-97 (Sheldrick, 1990)'
_diffrn_ambient_temperature 100(2)
_diffrn_measured_fraction_theta_full 0.998
_diffrn_measured_fraction_theta_max 0.998
_diffrn_measurement_device_type 'CCD area detector'
_diffrn_measurement_method 'phi and omega scans'
_diffrn_radiation_monochromator graphite
_diffrn_radiation_source 'fine-focus sealed tube'
_diffrn_radiation_type MoK\a
_diffrn_radiation_wavelength 0.71073
_diffrn_reflns_av_R_equivalents 0.0383
_diffrn_reflns_av_sigmaI/netI 0.0313
_diffrn_reflns_limit_h_max 17
_diffrn_reflns_limit_h_min -17
_diffrn_reflns_limit_k_max 14
_diffrn_reflns_limit_k_min -16
_diffrn_reflns_limit_l_max 22
_diffrn_reflns_limit_l_min -22
_diffrn_reflns_number 36595
_diffrn_reflns_theta_full 29.99
_diffrn_reflns_theta_max 29.99
_diffrn_reflns_theta_min 3.18
_exptl_absorpt_coefficient_mu 4.261
_exptl_absorpt_correction_T_max 0.6979
_exptl_absorpt_correction_T_min 0.2586
_exptl_absorpt_correction_type numerical
_exptl_absorpt_process_details face-indexed
_exptl_crystal_colour yellow
_exptl_crystal_density_diffrn 1.875
_exptl_crystal_description plate
_exptl_crystal_F_000 1200
_exptl_crystal_size_max 0.384
_exptl_crystal_size_mid 0.196
_exptl_crystal_size_min 0.099
_refine_diff_density_max 0.786
_refine_diff_density_min -0.596
_refine_diff_density_rms 0.103
_refine_ls_extinction_method none
_refine_ls_goodness_of_fit_ref 1.143
_refine_ls_hydrogen_treatment constr
_refine_ls_matrix_type full
_refine_ls_number_parameters 271
_refine_ls_number_reflns 6426
_refine_ls_number_restraints 0
_refine_ls_restrained_S_all 1.143
_refine_ls_R_factor_all 0.0362
_refine_ls_R_factor_gt 0.0253
_refine_ls_shift/su_max 0.004
_refine_ls_shift/su_mean 0.000
_refine_ls_structure_factor_coef Fsqd
_refine_ls_weighting_details 'calc w=1/[\s^2^(Fo^2^)+(0.0310P)^2^+0.0000P] where P=(Fo^2^+2Fc^2^)/3'
_refine_ls_weighting_scheme calc
_refine_ls_wR_factor_gt 0.0606
_refine_ls_wR_factor_ref 0.0642
_reflns_number_gt 5350
_reflns_number_total 6426
_reflns_threshold_expression >2sigma(I)
_cod_data_source_file ja902526k_si_002_2.cif
_cod_data_source_block compound5
_cod_database_code 4104671

loop_
_symmetry_equiv_pos_as_xyz
'x, y, z'
'-x+1/2, y+1/2, -z+1/2'
'-x, -y, -z'
'x-1/2, -y-1/2, z-1/2'

loop_
_atom_site_label
_atom_site_type_symbol
_atom_site_fract_x
_atom_site_fract_y
_atom_site_fract_z
_atom_site_U_iso_or_equiv
_atom_site_adp_type
_atom_site_occupancy
_atom_site_symmetry_multiplicity
_atom_site_calc_flag
_atom_site_refinement_flags
Pd1 Pd 0.630975(13) 0.352626(13) 0.995635(10) 0.01411(5) Uani 1 1 d .
Se1 Se 0.424174(19) 0.349850(17) 0.948627(14) 0.01630(6) Uani 1 1 d .
Se2 Se 0.826384(18) 0.394693(18) 1.003670(13) 0.01626(6) Uani 1 1 d .
Cl1 Cl 0.65643(5) 0.32934(4) 1.14947(3) 0.02006(11) Uani 1 1 d .
C1 C 0.37807(19) 0.37333(19) 0.82176(14) 0.0192(4) Uani 1 1 d .
H1A H 0.3213 0.3138 0.7921 0.023 Uiso 1 1 calc R
H1B H 0.3416 0.4501 0.8069 0.023 Uiso 1 1 calc R
C2 C 0.47932(19) 0.36601(17) 0.78961(14) 0.0181(4) Uani 1 1 d .
C3 C 0.6985(2) 0.41058(19) 0.82346(14) 0.0221(5) Uani 1 1 d .
C4 C 0.8025(2) 0.4634(2) 0.88821(14) 0.0302(6) Uani 1 1 d .
H4A H 0.7921 0.5481 0.8908 0.036 Uiso 1 1 calc R
H4B H 0.8701 0.4490 0.8702 0.036 Uiso 1 1 calc R
C5 C 0.38166(17) 0.19149(18) 0.96074(14) 0.0172(4) Uani 1 1 d .
C6 C 0.34300(19) 0.1121(2) 0.89360(15) 0.0228(5) Uani 1 1 d .
H6 H 0.3325 0.1343 0.8354 0.027 Uiso 1 1 calc R
C7 C 0.3199(2) -0.0001(2) 0.91276(15) 0.0258(5) Uani 1 1 d .
H7 H 0.2955 -0.0556 0.8674 0.031 Uiso 1 1 calc R
C8 C 0.3318(2) -0.0322(2) 0.99688(15) 0.0279(5) Uani 1 1 d .
H8 H 0.3157 -0.1094 1.0092 0.034 Uiso 1 1 calc R
C9 C 0.3672(2) 0.0484(2) 1.06314(15) 0.0295(5) Uani 1 1 d .
H9 H 0.3741 0.0268 1.1209 0.035 Uiso 1 1 calc R
C10 C 0.3925(2) 0.16018(19) 1.04564(15) 0.0239(5) Uani 1 1 d .
H10 H 0.4171 0.2154 1.0912 0.029 Uiso 1 1 calc R
C11 C 0.87286(17) 0.53193(17) 1.07441(13) 0.0162(4) Uani 1 1 d .
C12 C 0.88245(19) 0.52018(19) 1.16122(14) 0.0220(5) Uani 1 1 d .
H12 H 0.8633 0.4491 1.1823 0.026 Uiso 1 1 calc R
C13 C 0.91991(19) 0.6125(2) 1.21659(15) 0.0227(5) Uani 1 1 d .
H13 H 0.9275 0.6044 1.2762 0.027 Uiso 1 1 calc R
C14 C 0.9465(2) 0.7164(2) 1.18679(16) 0.0279(5) Uani 1 1 d .
H14 H 0.9701 0.7803 1.2252 0.033 Uiso 1 1 calc R
C15 C 0.9386(2) 0.7270(2) 1.10078(17) 0.0376(7) Uani 1 1 d .
H15 H 0.9584 0.7981 1.0802 0.045 Uiso 1 1 calc R
C16 C 0.9018(2) 0.6347(2) 1.04391(16) 0.0307(6) Uani 1 1 d .
H16 H 0.8967 0.6421 0.9847 0.037 Uiso 1 1 calc R
B1 B 0.6079(2) 0.34503(19) 0.86954(16) 0.0159(5) Uani 1 1 d .
B2 B 0.5430(2) 0.2337(2) 0.79436(16) 0.0180(5) Uani 1 1 d .
H2B H 0.5126 0.1520 0.8165 0.022 Uiso 1 1 calc R
B3 B 0.4667(2) 0.2997(2) 0.69303(16) 0.0220(5) Uani 1 1 d .
H3B H 0.3855 0.2617 0.6485 0.026 Uiso 1 1 calc R
B4 B 0.4853(2) 0.4517(2) 0.70457(16) 0.0233(6) Uani 1 1 d .
H4 H 0.4171 0.5139 0.6682 0.028 Uiso 1 1 calc R
B5 B 0.5726(2) 0.4788(2) 0.81212(16) 0.0220(5) Uani 1 1 d .
H5B H 0.5631 0.5598 0.8467 0.026 Uiso 1 1 calc R
B6 B 0.6882(2) 0.2640(2) 0.81704(16) 0.0227(5) Uani 1 1 d .
H6B H 0.7566 0.2030 0.8549 0.027 Uiso 1 1 calc R
B7 B 0.6011(2) 0.2347(2) 0.70848(17) 0.0254(6) Uani 1 1 d .
H7B H 0.6103 0.1534 0.6739 0.030 Uiso 1 1 calc R
B8 B 0.5658(2) 0.3697(3) 0.65223(17) 0.0273(6) Uani 1 1 d .
H8B H 0.5516 0.3776 0.5810 0.033 Uiso 1 1 calc R
B9 B 0.6327(2) 0.4813(3) 0.72745(16) 0.0287(6) Uani 1 1 d .
H9B H 0.6642 0.5633 0.7066 0.034 Uiso 1 1 calc R
B10 B 0.7038(3) 0.3474(3) 0.72988(17) 0.0293(7) Uani 1 1 d .
H20B H 0.7821 0.3413 0.7104 0.035 Uiso 1 1 calc R

loop_
_atom_site_aniso_label
_atom_site_aniso_U_11
_atom_site_aniso_U_22
_atom_site_aniso_U_33
_atom_site_aniso_U_23
_atom_site_aniso_U_13
_atom_site_aniso_U_12
Pd1 0.01869(9) 0.01218(8) 0.01075(8) -0.00049(6) 0.00387(7) -0.00073(6)
Se1 0.01969(12) 0.01500(11) 0.01417(11) -0.00134(8) 0.00550(9) 0.00168(8)
Se2 0.01917(12) 0.01621(11) 0.01260(11) 0.00055(8) 0.00414(9) -0.00112(8)
Cl1 0.0283(3) 0.0188(2) 0.0124(2) 0.00087(19) 0.0058(2) 0.0030(2)
C1 0.0210(12) 0.0192(10) 0.0157(11) 0.0008(8) 0.0038(9) 0.0040(9)
C2 0.0241(12) 0.0146(10) 0.0138(10) 0.0003(8) 0.0038(9) 0.0007(8)
C3 0.0237(12) 0.0286(13) 0.0124(10) 0.0023(9) 0.0039(9) -0.0069(9)
C4 0.0335(14) 0.0392(14) 0.0148(11) 0.0054(10) 0.0037(10) -0.0146(11)
C5 0.0146(11) 0.0164(10) 0.0199(11) 0.0008(9) 0.0046(9) 0.0019(8)
C6 0.0245(13) 0.0248(11) 0.0192(11) -0.0023(9) 0.0072(10) -0.0056(9)
C7 0.0273(13) 0.0230(12) 0.0268(12) -0.0077(10) 0.0084(11) -0.0064(10)
C8 0.0309(14) 0.0180(11) 0.0325(14) 0.0027(10) 0.0072(11) -0.0010(10)
C9 0.0390(15) 0.0231(12) 0.0228(13) 0.0053(10) 0.0055(11) -0.0022(11)
C10 0.0306(13) 0.0202(11) 0.0171(12) -0.0021(9) 0.0024(10) -0.0013(9)
C11 0.0126(10) 0.0161(10) 0.0181(10) -0.0008(8) 0.0026(9) -0.0010(8)
C12 0.0270(13) 0.0189(11) 0.0159(11) 0.0031(9) 0.0012(10) -0.0008(9)
C13 0.0229(12) 0.0242(11) 0.0176(11) -0.0010(9) 0.0020(10) -0.0020(10)
C14 0.0319(14) 0.0229(12) 0.0303(14) -0.0107(10) 0.0122(12) -0.0067(10)
C15 0.064(2) 0.0212(12) 0.0374(15) -0.0064(11) 0.0295(15) -0.0143(12)
C16 0.0466(16) 0.0282(13) 0.0236(13) -0.0032(10) 0.0201(13) -0.0082(11)
B1 0.0190(12) 0.0145(11) 0.0132(11) 0.0017(9) 0.0038(10) -0.0009(9)
B2 0.0222(13) 0.0152(11) 0.0151(12) -0.0013(9) 0.0039(10) 0.0031(10)
B3 0.0304(15) 0.0215(13) 0.0134(12) -0.0026(10) 0.0062(11) 0.0016(11)
B4 0.0320(15) 0.0211(13) 0.0135(12) 0.0044(10) 0.0029(11) -0.0040(11)
B5 0.0291(15) 0.0166(12) 0.0170(12) 0.0025(10) 0.0033(11) -0.0013(10)
B6 0.0239(14) 0.0272(14) 0.0179(13) -0.0013(11) 0.0083(11) 0.0030(11)
B7 0.0262(15) 0.0330(15) 0.0170(13) -0.0067(11) 0.0073(11) 0.0023(12)
B8 0.0295(16) 0.0393(16) 0.0132(12) -0.0008(11) 0.0069(12) -0.0047(12)
B9 0.0327(16) 0.0360(16) 0.0129(12) 0.0073(11) 0.0012(12) -0.0112(12)
B10 0.0292(16) 0.0473(18) 0.0137(13) -0.0012(12) 0.0103(12) -0.0037(13)

loop_
_atom_type_symbol
_atom_type_description
_atom_type_scat_dispersion_real
_atom_type_scat_dispersion_imag
_atom_type_scat_source
C C 0.0033 0.0016 'International Tables Vol C Tables 4.2.6.8 and 6.1.1.4'
H H 0.0000 0.0000 'International Tables Vol C Tables 4.2.6.8 and 6.1.1.4'
Se Se -0.0929 2.2259 'International Tables Vol C Tables 4.2.6.8 and 6.1.1.4'
Pd Pd -0.9988 1.0072 'International Tables Vol C Tables 4.2.6.8 and 6.1.1.4'
B B 0.0013 0.0007 'International Tables Vol C Tables 4.2.6.8 and 6.1.1.4'
Cl Cl 0.1484 0.1585 'International Tables Vol C Tables 4.2.6.8 and 6.1.1.4'

loop_
_geom_angle_atom_site_label_1
_geom_angle_atom_site_label_2
_geom_angle_atom_site_label_3
_geom_angle
B1 Pd1 Se1 83.92(7)
B1 Pd1 Se2 82.35(7)
Se1 Pd1 Se2 162.112(10)
B1 Pd1 Cl1 171.08(7)
Se1 Pd1 Cl1 95.148(15)
Se2 Pd1 Cl1 100.167(15)
C5 Se1 C1 104.01(9)
C5 Se1 Pd1 106.04(6)
C1 Se1 Pd1 103.98(6)
C11 Se2 C4 99.22(10)
C11 Se2 Pd1 107.01(6)
C4 Se2 Pd1 101.18(7)
C2 C1 Se1 111.52(15)
C2 C1 H1A 109.3
Se1 C1 H1A 109.3
C2 C1 H1B 109.3
Se1 C1 H1B 109.3
H1A C1 H1B 108.0
C1 C2 B5 117.76(17)
C1 C2 B3 120.50(19)
B5 C2 B3 113.07(17)
C1 C2 B2 117.21(17)
B5 C2 B2 113.81(17)
B3 C2 B2 62.81(14)
C1 C2 B1 114.57(17)
B5 C2 B1 63.06(14)
B3 C2 B1 114.68(17)
B2 C2 B1 62.51(13)
C1 C2 B4 120.36(18)
B5 C2 B4 61.80(14)
B3 C2 B4 62.18(14)
B2 C2 B4 114.13(16)
B1 C2 B4 114.67(17)
C4 C3 B6 118.6(2)
C4 C3 B5 115.65(19)
B6 C3 B5 114.00(17)
C4 C3 B10 121.61(19)
B6 C3 B10 62.85(14)
B5 C3 B10 113.75(18)
C4 C3 B9 119.25(19)
B6 C3 B9 114.52(18)
B5 C3 B9 62.35(15)
B10 C3 B9 62.42(16)
C4 C3 B1 113.96(17)
B6 C3 B1 62.68(13)
B5 C3 B1 62.86(14)
B10 C3 B1 115.03(17)
B9 C3 B1 115.12(18)
C3 C4 Se2 109.37(15)
C3 C4 H4A 109.8
Se2 C4 H4A 109.8
C3 C4 H4B 109.8
Se2 C4 H4B 109.8
H4A C4 H4B 108.2
C6 C5 C10 120.5(2)
C6 C5 Se1 125.53(17)
C10 C5 Se1 114.00(16)
C7 C6 C5 119.0(2)
C7 C6 H6 120.5
C5 C6 H6 120.5
C8 C7 C6 120.9(2)
C8 C7 H7 119.6
C6 C7 H7 119.6
C7 C8 C9 119.8(2)
C7 C8 H8 120.1
C9 C8 H8 120.1
C10 C9 C8 120.3(2)
C10 C9 H9 119.9
C8 C9 H9 119.9
C9 C10 C5 119.6(2)
C9 C10 H10 120.2
C5 C10 H10 120.2
C16 C11 C12 120.4(2)
C16 C11 Se2 123.57(16)
C12 C11 Se2 115.89(15)
C13 C12 C11 119.4(2)
C13 C12 H12 120.3
C11 C12 H12 120.3
C14 C13 C12 120.9(2)
C14 C13 H13 119.5
C12 C13 H13 119.5
C13 C14 C15 119.4(2)
C13 C14 H14 120.3
C15 C14 H14 120.3
C14 C15 C16 120.6(2)
C14 C15 H15 119.7
C16 C15 H15 119.7
C11 C16 C15 119.2(2)
C11 C16 H16 120.4
C15 C16 H16 120.4
C2 B1 C3 100.63(16)
C2 B1 B2 58.67(13)
C3 B1 B2 103.36(16)
C2 B1 B6 103.74(17)
C3 B1 B6 58.09(14)
B2 B1 B6 59.05(14)
C2 B1 B5 58.15(13)
C3 B1 B5 58.15(13)
B2 B1 B5 106.73(17)
B6 B1 B5 106.44(17)
C2 B1 Pd1 124.33(15)
C3 B1 Pd1 122.74(15)
B2 B1 Pd1 128.74(15)
B6 B1 Pd1 127.54(16)
B5 B1 Pd1 115.62(15)
C2 B2 B6 104.97(17)
C2 B2 B7 105.08(17)
B6 B2 B7 60.53(14)
C2 B2 B1 58.81(13)
B6 B2 B1 60.52(14)
B7 B2 B1 109.27(18)
C2 B2 B3 58.60(13)
B6 B2 B3 107.84(17)
B7 B2 B3 59.74(14)
B1 B2 B3 108.16(17)
C2 B2 H2B 124.7
B6 B2 H2B 122.1
B7 B2 H2B 121.8
B1 B2 H2B 120.8
B3 B2 H2B 121.8
C2 B3 B7 105.17(18)
C2 B3 B4 59.30(13)
B7 B3 B4 108.75(19)
C2 B3 B8 105.99(18)
B7 B3 B8 60.65(16)
B4 B3 B8 60.40(15)
C2 B3 B2 58.59(13)
B7 B3 B2 59.86(14)
B4 B3 B2 108.32(18)
B8 B3 B2 108.65(19)
C2 B3 H3B 124.3
B7 B3 H3B 122.1
B4 B3 H3B 121.0
B8 B3 H3B 121.5
B2 B3 H3B 121.5
C2 B4 B5 58.44(13)
C2 B4 B3 58.52(13)
B5 B4 B3 107.32(17)
C2 B4 B9 104.77(18)
B5 B4 B9 60.12(15)
B3 B4 B9 107.6(2)
C2 B4 B8 104.90(18)
B5 B4 B8 108.2(2)
B3 B4 B8 59.78(14)
B9 B4 B8 60.22(16)
C2 B4 H4 124.7
B5 B4 H4 121.6
B3 B4 H4 122.0
B9 B4 H4 122.3
B8 B4 H4 122.1
C2 B5 C3 101.74(17)
C2 B5 B4 59.76(14)
C3 B5 B4 105.57(18)
C2 B5 B9 105.97(18)
C3 B5 B9 59.14(14)
B4 B5 B9 60.38(15)
C2 B5 B1 58.79(13)
C3 B5 B1 58.99(13)
B4 B5 B1 109.45(18)
B9 B5 B1 109.24(18)
C2 B5 H5B 124.9
C3 B5 H5B 125.3
B4 B5 H5B 121.2
B9 B5 H5B 121.3
B1 B5 H5B 120.6
C3 B6 B2 105.28(18)
C3 B6 B7 105.10(18)
B2 B6 B7 60.33(14)
C3 B6 B1 59.23(13)
B2 B6 B1 60.42(13)
B7 B6 B1 109.04(18)
C3 B6 B10 58.92(14)
B2 B6 B10 108.30(19)
B7 B6 B10 59.87(15)
B1 B6 B10 108.94(18)
C3 B6 H6B 124.5
B2 B6 H6B 122.1
B7 B6 H6B 122.1
B1 B6 H6B 120.6
B10 B6 H6B 121.3
B3 B7 B2 60.40(14)
B3 B7 B10 107.4(2)
B2 B7 B10 107.54(18)
B3 B7 B6 107.26(17)
B2 B7 B6 59.14(14)
B10 B7 B6 60.11(15)
B3 B7 B8 59.73(15)
B2 B7 B8 108.34(18)
B10 B7 B8 60.03(16)
B6 B7 B8 108.1(2)
B3 B7 H7B 122.1
B2 B7 H7B 121.8
B10 B7 H7B 122.0
B6 B7 H7B 122.1
B8 B7 H7B 121.5
B3 B8 B10 106.90(19)
B3 B8 B9 107.17(18)
B10 B8 B9 59.70(16)
B3 B8 B4 59.82(14)
B10 B8 B4 107.18(19)
B9 B8 B4 59.64(15)
B3 B8 B7 59.61(14)
B10 B8 B7 59.56(16)
B9 B8 B7 107.31(19)
B4 B8 B7 107.47(17)
B3 B8 H8B 122.3
B10 B8 H8B 122.4
B9 B8 H8B 122.2
B4 B8 H8B 122.0
B7 B8 H8B 122.1
C3 B9 B5 58.51(14)
C3 B9 B4 104.41(17)
B5 B9 B4 59.51(14)
C3 B9 B10 58.68(15)
B5 B9 B10 107.55(18)
B4 B9 B10 107.88(19)
C3 B9 B8 104.87(19)
B5 B9 B8 107.67(18)
B4 B9 B8 60.14(15)
B10 B9 B8 60.07(16)
C3 B9 H9B 124.8
B5 B9 H9B 121.9
B4 B9 H9B 122.5
B10 B9 H9B 121.6
B8 B9 H9B 122.2
C3 B10 B7 104.67(17)
C3 B10 B9 58.90(14)
B7 B10 B9 108.4(2)
C3 B10 B6 58.22(14)
B7 B10 B6 60.01(15)
B9 B10 B6 107.82(18)
C3 B10 B8 105.17(19)
B7 B10 B8 60.41(16)
B9 B10 B8 60.23(16)
B6 B10 B8 108.31(19)
C3 B10 H20B 124.8
B7 B10 H20B 122.1
B9 B10 H20B 121.3
B6 B10 H20B 121.7
B8 B10 H20B 121.9

loop_
_geom_bond_atom_site_label_1
_geom_bond_atom_site_label_2
_geom_bond_distance
Pd1 B1 1.982(2)
Pd1 Se1 2.4252(3)
Pd1 Se2 2.4340(3)
Pd1 Cl1 2.4371(5)
Se1 C5 1.933(2)
Se1 C1 1.975(2)
Se2 C11 1.934(2)
Se2 C4 1.973(2)
C1 C2 1.514(3)
C1 H1A 0.9900
C1 H1B 0.9900
C2 B5 1.701(3)
C2 B3 1.711(3)
C2 B2 1.711(3)
C2 B1 1.713(3)
C2 B4 1.725(3)
C3 C4 1.502(3)
C3 B6 1.699(4)
C3 B5 1.705(3)
C3 B10 1.712(3)
C3 B9 1.716(3)
C3 B1 1.720(3)
C4 H4A 0.9900
C4 H4B 0.9900
C5 C6 1.387(3)
C5 C10 1.394(3)
C6 C7 1.385(3)
C6 H6 0.9500
C7 C8 1.381(3)
C7 H7 0.9500
C8 C9 1.384(3)
C8 H8 0.9500
C9 C10 1.381(3)
C9 H9 0.9500
C10 H10 0.9500
C11 C16 1.380(3)
C11 C12 1.387(3)
C12 C13 1.376(3)
C12 H12 0.9500
C13 C14 1.375(3)
C13 H13 0.9500
C14 C15 1.378(3)
C14 H14 0.9500
C15 C16 1.389(3)
C15 H15 0.9500
C16 H16 0.9500
B1 B2 1.777(3)
B1 B6 1.778(3)
B1 B5 1.786(3)
B2 B6 1.752(4)
B2 B7 1.773(3)
B2 B3 1.783(4)
B2 H2B 1.1200
B3 B7 1.771(4)
B3 B4 1.774(4)
B3 B8 1.773(4)
B3 H3B 1.1200
B4 B5 1.760(4)
B4 B9 1.775(4)
B4 B8 1.784(4)
B4 H4 1.1200
B5 B9 1.771(4)
B5 H5B 1.1200
B6 B7 1.777(4)
B6 B10 1.779(4)
B6 H6B 1.1200
B7 B10 1.774(4)
B7 B8 1.790(4)
B7 H7B 1.1200
B8 B10 1.783(4)
B8 B9 1.786(4)
B8 H8B 1.1200
B9 B10 1.776(4)
B9 H9B 1.1200
B10 H20B 1.1200
